data_7154045
loop_
_publ_author_name
'Gharpure, Santosh J.'
'Prasath, V.'

_publ_section_title
;
 Stereoselective synthesis of C-fused pyranoindoles, pyranobenzofurans and
 pyranobenzothiophene scaffolds using oxa-Pictet-Spengler type reaction of
 vinylogous carbonates.
;
_journal_issue 37
_journal_name_full 'Organic &amp; biomolecular chemistry'
_journal_page_first 7397
_journal_page_last 7409
_journal_paper_doi 10.1039/c4ob01387e
_journal_volume 12
_journal_year 2014
_chemical_formula_moiety 'C22 H19 N O4'
_chemical_formula_sum 'C22 H19 N O4'
_chemical_formula_weight 361.38
_chemical_name_systematic
;

 ?

;
_space_group_IT_number 2
_symmetry_cell_setting triclinic
_symmetry_space_group_name_Hall '-P 1'
_symmetry_space_group_name_H-M 'P -1'
_atom_sites_solution_hydrogens geom
_atom_sites_solution_primary direct
_atom_sites_solution_secondary difmap
_audit_creation_method SHELXL-97
_cell_angle_alpha 98.787(2)
_cell_angle_beta 93.426(2)
_cell_angle_gamma 114.758(2)
_cell_formula_units_Z 2
_cell_length_a 8.2827(3)
_cell_length_b 8.3250(3)
_cell_length_c 15.0662(7)
_cell_measurement_reflns_used 7368
_cell_measurement_temperature 298(2)
_cell_measurement_theta_max 28.49
_cell_measurement_theta_min 2.73
_cell_volume 923.40(7)
_computing_cell_refinement APEXII,Bruker,2004
_computing_data_collection APEXII,Bruker,2004
_computing_data_reduction SAINT,Bruker,2004
_computing_molecular_graphics 'ORTEP-3 (Farrugia, 1997)'
_computing_publication_material 'SHELXL-97 (Sheldrick, 2008)'
_computing_structure_refinement 'SHELXL-97 (Sheldrick, 2008)'
_computing_structure_solution 'SHELXS-97 (Sheldrick, 2008)'
_diffrn_ambient_temperature 298(2)
_diffrn_measured_fraction_theta_full 0.997
_diffrn_measured_fraction_theta_max 0.974
_diffrn_measurement_device_type 'Bruker APEXII CCD area detector'
_diffrn_measurement_method 'phi and omega scans'
_diffrn_radiation_monochromator graphite
_diffrn_radiation_source 'fine-focus sealed tube'
_diffrn_radiation_type MoK\a
_diffrn_radiation_wavelength 0.71073
_diffrn_reflns_av_R_equivalents 0.0203
_diffrn_reflns_av_sigmaI/netI 0.0219
_diffrn_reflns_limit_h_max 11
_diffrn_reflns_limit_h_min -9
_diffrn_reflns_limit_k_max 7
_diffrn_reflns_limit_k_min -11
_diffrn_reflns_limit_l_max 19
_diffrn_reflns_limit_l_min -20
_diffrn_reflns_number 12745
_diffrn_reflns_theta_full 25.00
_diffrn_reflns_theta_max 28.59
_diffrn_reflns_theta_min 1.38
_exptl_absorpt_coefficient_mu 0.090
_exptl_absorpt_correction_T_max 0.9823
_exptl_absorpt_correction_T_min 0.9607
_exptl_absorpt_correction_type multi-scan
_exptl_absorpt_process_details 'SADABS (Bruker,2004)'
_exptl_crystal_colour colourless
_exptl_crystal_density_diffrn 1.300
_exptl_crystal_density_method 'not measured'
_exptl_crystal_description Block
_exptl_crystal_F_000 380
_exptl_crystal_size_max 0.45
_exptl_crystal_size_mid 0.35
_exptl_crystal_size_min 0.20
_refine_diff_density_max 0.246
_refine_diff_density_min -0.211
_refine_diff_density_rms 0.035
_refine_ls_extinction_method none
_refine_ls_goodness_of_fit_ref 0.983
_refine_ls_hydrogen_treatment constr
_refine_ls_matrix_type full
_refine_ls_number_parameters 245
_refine_ls_number_reflns 4594
_refine_ls_number_restraints 0
_refine_ls_restrained_S_all 0.983
_refine_ls_R_factor_all 0.0546
_refine_ls_R_factor_gt 0.0439
_refine_ls_shift/su_max 0.000
_refine_ls_shift/su_mean 0.000
_refine_ls_structure_factor_coef Fsqd
_refine_ls_weighting_details 'calc w=1/[\s^2^(Fo^2^)+(0.0440P)^2^+0.2825P] where P=(Fo^2^+2Fc^2^)/3'
_refine_ls_weighting_scheme calc
_refine_ls_wR_factor_gt 0.1041
_refine_ls_wR_factor_ref 0.1119
_reflns_number_gt 3712
_reflns_number_total 4594
_reflns_threshold_expression >2sigma(I)
_cod_duplicate_entry 7153969
_cod_data_source_file c4ob01387e2.cif
_cod_data_source_block new
_cod_depositor_comments
;
The following automatic conversions were performed:

'_symmetry_cell_setting' value 'Triclinic' changed to 'triclinic'
according to
/usr/data/users/saulius/crontab/automatic-downloads/current/RSC/lib/dictionaries/cif_core.dic
dictionary named 'cif_core.dic' version 2.4.2 from 2011-04-26.

Automatic conversion script
Id: cif_fix_values 2281 2013-09-26 08:29:07Z andrius 
;
_cod_original_cell_volume 923.40(6)
_cod_original_sg_symbol_Hall ' -P 1'
_cod_original_sg_symbol_H-M P-1
_cod_database_code 7154045

loop_
_symmetry_equiv_pos_as_xyz
'x, y, z'
'-x, -y, -z'

loop_
_atom_site_label
_atom_site_type_symbol
_atom_site_fract_x
_atom_site_fract_y
_atom_site_fract_z
_atom_site_U_iso_or_equiv
_atom_site_adp_type
_atom_site_occupancy
_atom_site_symmetry_multiplicity
_atom_site_calc_flag
_atom_site_refinement_flags
O1 O 0.58124(13) 0.69248(12) 0.28694(6) 0.0424(2) Uani 1 1 d .
O4 O 0.73007(13) 0.91781(13) 0.53900(6) 0.0490(2) Uani 1 1 d .
O2 O 0.86032(14) 0.44697(14) 0.16104(6) 0.0505(2) Uani 1 1 d .
O3 O 0.46475(14) 0.68162(14) 0.48821(7) 0.0570(3) Uani 1 1 d .
C20 C 0.62244(17) 0.75929(17) 0.48578(8) 0.0388(3) Uani 1 1 d .
C7 C 0.62104(16) 0.57522(16) 0.33572(8) 0.0361(2) Uani 1 1 d .
H7 H 0.5093 0.4782 0.3459 0.043 Uiso 1 1 calc R
C6 C 0.72783(16) 0.49670(16) 0.28270(8) 0.0360(2) Uani 1 1 d .
C5 C 0.82433(16) 0.39473(16) 0.30466(8) 0.0375(3) Uani 1 1 d .
C8 C 0.51820(18) 0.61936(17) 0.19277(8) 0.0414(3) Uani 1 1 d .
H8 H 0.4204 0.4980 0.1859 0.050 Uiso 1 1 calc R
C19 C 0.72779(17) 0.69125(18) 0.42566(8) 0.0403(3) Uani 1 1 d .
H19A H 0.7720 0.6216 0.4574 0.048 Uiso 1 1 calc R
H19B H 0.8311 0.7937 0.4142 0.048 Uiso 1 1 calc R
C15 C 0.31843(19) 0.95957(18) 0.08626(9) 0.0435(3) Uani 1 1 d .
C12 C 0.44707(18) 0.73894(17) 0.15565(8) 0.0407(3) Uani 1 1 d .
C18 C 0.2551(2) 1.0791(2) 0.05287(10) 0.0509(3) Uani 1 1 d .
C10 C 0.75242(18) 0.52107(17) 0.19775(9) 0.0415(3) Uani 1 1 d .
C4 C 0.84884(18) 0.31885(18) 0.37790(9) 0.0450(3) Uani 1 1 d .
H4 H 0.7978 0.3323 0.4302 0.054 Uiso 1 1 calc R
C9 C 0.6705(2) 0.6078(2) 0.14343(9) 0.0504(3) Uani 1 1 d .
H9A H 0.6240 0.5365 0.0826 0.060 Uiso 1 1 calc R
H9B H 0.7584 0.7274 0.1394 0.060 Uiso 1 1 calc R
C11 C 0.90333(18) 0.36972(18) 0.22791(9) 0.0440(3) Uani 1 1 d .
C21 C 0.6495(2) 0.9937(2) 0.60615(10) 0.0541(4) Uani 1 1 d .
H21A H 0.6127 0.9194 0.6516 0.065 Uiso 1 1 calc R
H21B H 0.5448 0.9999 0.5775 0.065 Uiso 1 1 calc R
C17 C 0.2924(2) 0.66562(19) 0.09435(10) 0.0529(4) Uani 1 1 d .
H17 H 0.2310 0.5410 0.0762 0.064 Uiso 1 1 calc R
C16 C 0.2271(2) 0.7742(2) 0.05945(11) 0.0573(4) Uani 1 1 d .
H16 H 0.1225 0.7230 0.0182 0.069 Uiso 1 1 calc R
C3 C 0.9510(2) 0.2231(2) 0.37049(11) 0.0548(4) Uani 1 1 d .
H3 H 0.9680 0.1711 0.4185 0.066 Uiso 1 1 calc R
C13 C 0.5374(2) 0.9241(2) 0.18192(12) 0.0593(4) Uani 1 1 d .
H13 H 0.6418 0.9752 0.2234 0.071 Uiso 1 1 calc R
N1 N 0.2093(2) 1.1792(2) 0.02992(10) 0.0708(4) Uani 1 1 d .
C1 C 1.0064(2) 0.2753(2) 0.21971(11) 0.0581(4) Uani 1 1 d .
H1 H 1.0577 0.2615 0.1676 0.070 Uiso 1 1 calc R
C14 C 0.4741(2) 1.0336(2) 0.14714(12) 0.0604(4) Uani 1 1 d .
H14 H 0.5366 1.1583 0.1648 0.072 Uiso 1 1 calc R
C2 C 1.0288(2) 0.2028(2) 0.29316(12) 0.0618(4) Uani 1 1 d .
H2 H 1.0977 0.1386 0.2908 0.074 Uiso 1 1 calc R
C22 C 0.7879(2) 1.1780(2) 0.64881(13) 0.0721(5) Uani 1 1 d .
H22A H 0.8865 1.1694 0.6811 0.108 Uiso 1 1 calc R
H22B H 0.7362 1.2363 0.6903 0.108 Uiso 1 1 calc R
H22C H 0.8301 1.2472 0.6026 0.108 Uiso 1 1 calc R

loop_
_atom_site_aniso_label
_atom_site_aniso_U_11
_atom_site_aniso_U_22
_atom_site_aniso_U_33
_atom_site_aniso_U_23
_atom_site_aniso_U_13
_atom_site_aniso_U_12
O1 0.0571(5) 0.0436(5) 0.0360(4) 0.0084(4) 0.0059(4) 0.0307(4)
O4 0.0486(5) 0.0501(5) 0.0474(5) -0.0045(4) 0.0097(4) 0.0247(5)
O2 0.0619(6) 0.0612(6) 0.0444(5) 0.0146(4) 0.0201(4) 0.0391(5)
O3 0.0489(6) 0.0549(6) 0.0630(6) 0.0011(5) 0.0168(5) 0.0207(5)
C20 0.0461(7) 0.0416(6) 0.0348(6) 0.0083(5) 0.0078(5) 0.0244(6)
C7 0.0412(6) 0.0366(6) 0.0354(6) 0.0089(5) 0.0073(5) 0.0206(5)
C6 0.0398(6) 0.0329(6) 0.0358(6) 0.0042(4) 0.0046(5) 0.0173(5)
C5 0.0366(6) 0.0345(6) 0.0398(6) 0.0023(5) 0.0016(5) 0.0161(5)
C8 0.0497(7) 0.0385(6) 0.0386(6) 0.0076(5) 0.0036(5) 0.0220(6)
C19 0.0436(7) 0.0444(7) 0.0370(6) 0.0039(5) 0.0067(5) 0.0242(6)
C15 0.0555(8) 0.0438(7) 0.0384(6) 0.0103(5) 0.0061(6) 0.0278(6)
C12 0.0489(7) 0.0397(6) 0.0378(6) 0.0090(5) 0.0059(5) 0.0229(6)
C18 0.0651(9) 0.0532(8) 0.0444(7) 0.0136(6) 0.0094(6) 0.0336(7)
C10 0.0491(7) 0.0428(7) 0.0397(6) 0.0087(5) 0.0126(5) 0.0257(6)
C4 0.0470(7) 0.0463(7) 0.0433(7) 0.0069(5) 0.0001(6) 0.0230(6)
C9 0.0684(9) 0.0589(8) 0.0395(7) 0.0170(6) 0.0154(6) 0.0392(8)
C11 0.0431(7) 0.0457(7) 0.0462(7) 0.0071(5) 0.0071(5) 0.0226(6)
C21 0.0555(8) 0.0583(9) 0.0512(8) -0.0044(6) 0.0129(7) 0.0315(7)
C17 0.0647(9) 0.0373(7) 0.0510(8) 0.0017(6) -0.0096(7) 0.0212(7)
C16 0.0648(9) 0.0489(8) 0.0528(8) 0.0029(6) -0.0164(7) 0.0252(7)
C3 0.0544(8) 0.0573(9) 0.0579(9) 0.0109(7) -0.0055(7) 0.0309(7)
C13 0.0544(8) 0.0402(7) 0.0737(10) 0.0077(7) -0.0187(7) 0.0161(7)
N1 0.0975(11) 0.0755(10) 0.0674(9) 0.0294(7) 0.0175(8) 0.0582(9)
C1 0.0564(9) 0.0675(10) 0.0634(9) 0.0094(8) 0.0162(7) 0.0394(8)
C14 0.0649(9) 0.0343(7) 0.0744(10) 0.0082(7) -0.0124(8) 0.0181(7)
C2 0.0572(9) 0.0678(10) 0.0748(11) 0.0101(8) 0.0031(8) 0.0431(8)
C22 0.0692(11) 0.0611(10) 0.0758(11) -0.0155(8) 0.0161(9) 0.0274(9)

loop_
_atom_type_symbol
_atom_type_description
_atom_type_scat_dispersion_real
_atom_type_scat_dispersion_imag
_atom_type_scat_source
C C 0.0033 0.0016 'International Tables Vol C Tables 4.2.6.8 and 6.1.1.4'
H H 0.0000 0.0000 'International Tables Vol C Tables 4.2.6.8 and 6.1.1.4'
N N 0.0061 0.0033 'International Tables Vol C Tables 4.2.6.8 and 6.1.1.4'
O O 0.0106 0.0060 'International Tables Vol C Tables 4.2.6.8 and 6.1.1.4'

loop_
_geom_angle_atom_site_label_1
_geom_angle_atom_site_label_2
_geom_angle_atom_site_label_3
_geom_angle
C8 O1 C7 114.27(9)
C20 O4 C21 116.99(10)
C11 O2 C10 104.90(9)
O3 C20 O4 123.95(11)
O3 C20 C19 125.35(12)
O4 C20 C19 110.67(11)
O1 C7 C6 109.66(9)
O1 C7 C19 106.04(9)
C6 C7 C19 111.23(10)
O1 C7 H7 109.9
C6 C7 H7 109.9
C19 C7 H7 109.9
C10 C6 C5 106.41(11)
C10 C6 C7 120.59(11)
C5 C6 C7 132.97(11)
C11 C5 C4 118.44(11)
C11 C5 C6 105.03(11)
C4 C5 C6 136.50(12)
O1 C8 C12 107.83(10)
O1 C8 C9 110.03(11)
C12 C8 C9 111.65(11)
O1 C8 H8 109.1
C12 C8 H8 109.1
C9 C8 H8 109.1
C20 C19 C7 113.82(10)
C20 C19 H19A 108.8
C7 C19 H19A 108.8
C20 C19 H19B 108.8
C7 C19 H19B 108.8
H19A C19 H19B 107.7
C14 C15 C16 119.57(13)
C14 C15 C18 118.55(13)
C16 C15 C18 121.88(13)
C17 C12 C13 118.98(12)
C17 C12 C8 120.69(12)
C13 C12 C8 120.33(12)
N1 C18 C15 176.93(17)
C6 C10 O2 112.69(11)
C6 C10 C9 126.52(11)
O2 C10 C9 120.72(11)
C3 C4 C5 118.20(13)
C3 C4 H4 120.9
C5 C4 H4 120.9
C10 C9 C8 106.02(10)
C10 C9 H9A 110.5
C8 C9 H9A 110.5
C10 C9 H9B 110.5
C8 C9 H9B 110.5
H9A C9 H9B 108.7
C1 C11 O2 125.00(13)
C1 C11 C5 124.02(13)
O2 C11 C5 110.96(11)
O4 C21 C22 107.17(12)
O4 C21 H21A 110.3
C22 C21 H21A 110.3
O4 C21 H21B 110.3
C22 C21 H21B 110.3
H21A C21 H21B 108.5
C16 C17 C12 121.06(13)
C16 C17 H17 119.5
C12 C17 H17 119.5
C17 C16 C15 119.56(13)
C17 C16 H16 120.2
C15 C16 H16 120.2
C4 C3 C2 121.55(14)
C4 C3 H3 119.2
C2 C3 H3 119.2
C14 C13 C12 120.44(13)
C14 C13 H13 119.8
C12 C13 H13 119.8
C2 C1 C11 116.20(14)
C2 C1 H1 121.9
C11 C1 H1 121.9
C13 C14 C15 120.39(13)
C13 C14 H14 119.8
C15 C14 H14 119.8
C1 C2 C3 121.59(14)
C1 C2 H2 119.2
C3 C2 H2 119.2
C21 C22 H22A 109.5
C21 C22 H22B 109.5
H22A C22 H22B 109.5
C21 C22 H22C 109.5
H22A C22 H22C 109.5
H22B C22 H22C 109.5

loop_
_geom_bond_atom_site_label_1
_geom_bond_atom_site_label_2
_geom_bond_distance
O1 C8 1.4275(15)
O1 C7 1.4358(14)
O4 C20 1.3361(16)
O4 C21 1.4515(15)
O2 C11 1.3793(16)
O2 C10 1.3791(15)
O3 C20 1.1962(16)
C20 C19 1.5015(16)
C7 C6 1.5023(16)
C7 C19 1.5140(17)
C7 H7 0.9800
C6 C10 1.3403(17)
C6 C5 1.4462(16)
C5 C11 1.3927(18)
C5 C4 1.3969(18)
C8 C12 1.5076(17)
C8 C9 1.5315(19)
C8 H8 0.9800
C19 H19A 0.9700
C19 H19B 0.9700
C15 C14 1.380(2)
C15 C16 1.383(2)
C15 C18 1.4411(18)
C12 C17 1.3777(19)
C12 C13 1.3798(19)
C18 N1 1.1381(18)
C10 C9 1.4753(18)
C4 C3 1.3833(19)
C4 H4 0.9300
C9 H9A 0.9700
C9 H9B 0.9700
C11 C1 1.3808(19)
C21 C22 1.489(2)
C21 H21A 0.9700
C21 H21B 0.9700
C17 C16 1.381(2)
C17 H17 0.9300
C16 H16 0.9300
C3 C2 1.386(2)
C3 H3 0.9300
C13 C14 1.377(2)
C13 H13 0.9300
C1 C2 1.377(2)
C1 H1 0.9300
C14 H14 0.9300
C2 H2 0.9300
C22 H22A 0.9600
C22 H22B 0.9600
C22 H22C 0.9600

loop_
_geom_torsion_atom_site_label_1
_geom_torsion_atom_site_label_2
_geom_torsion_atom_site_label_3
_geom_torsion_atom_site_label_4
_geom_torsion
C21 O4 C20 O3 2.96(19)
C21 O4 C20 C19 -175.19(11)
C8 O1 C7 C6 45.83(13)
C8 O1 C7 C19 166.02(10)
O1 C7 C6 C10 -8.44(16)
C19 C7 C6 C10 -125.42(13)
O1 C7 C6 C5 169.37(12)
C19 C7 C6 C5 52.40(17)
C10 C6 C5 C11 1.07(14)
C7 C6 C5 C11 -176.97(13)
C10 C6 C5 C4 -176.81(15)
C7 C6 C5 C4 5.2(2)
C7 O1 C8 C12 168.56(10)
C7 O1 C8 C9 -69.45(13)
O3 C20 C19 C7 31.46(18)
O4 C20 C19 C7 -150.42(11)
O1 C7 C19 C20 66.41(13)
C6 C7 C19 C20 -174.43(10)
O1 C8 C12 C17 -139.69(13)
C9 C8 C12 C17 99.32(16)
O1 C8 C12 C13 41.04(17)
C9 C8 C12 C13 -79.95(17)
C14 C15 C18 N1 -24(3)
C16 C15 C18 N1 156(3)
C5 C6 C10 O2 -1.14(15)
C7 C6 C10 O2 177.19(11)
C5 C6 C10 C9 175.89(13)
C7 C6 C10 C9 -5.8(2)
C11 O2 C10 C6 0.73(15)
C11 O2 C10 C9 -176.49(12)
C11 C5 C4 C3 0.21(19)
C6 C5 C4 C3 177.88(14)
C6 C10 C9 C8 -14.22(19)
O2 C10 C9 C8 162.60(12)
O1 C8 C9 C10 48.61(14)
C12 C8 C9 C10 168.31(11)
C10 O2 C11 C1 178.22(14)
C10 O2 C11 C5 0.01(15)
C4 C5 C11 C1 -0.6(2)
C6 C5 C11 C1 -178.90(13)
C4 C5 C11 O2 177.67(11)
C6 C5 C11 O2 -0.66(14)
C20 O4 C21 C22 -173.21(13)
C13 C12 C17 C16 -0.2(2)
C8 C12 C17 C16 -179.46(14)
C12 C17 C16 C15 0.1(2)
C14 C15 C16 C17 0.4(2)
C18 C15 C16 C17 -179.20(15)
C5 C4 C3 C2 0.4(2)
C17 C12 C13 C14 -0.2(3)
C8 C12 C13 C14 179.08(15)
O2 C11 C1 C2 -177.71(14)
C5 C11 C1 C2 0.3(2)
C12 C13 C14 C15 0.7(3)
C16 C15 C14 C13 -0.7(3)
C18 C15 C14 C13 178.83(16)
C11 C1 C2 C3 0.4(2)
C4 C3 C2 C1 -0.7(3)
